data_7716454
loop_
_publ_author_name
'Krieft, Jonas'
'Neumann, Beate'
'Stammler, Hans-Georg'
'Mitzel, Norbert W.'

_publ_section_title
;
 Oxidation-dependent Lewis acidity in chalcogen adducts of Sb/P frustrated
 Lewis pairs.
;
_journal_issue 28
_journal_name_full 'Dalton transactions (Cambridge, England : 2003)'
_journal_page_first 11762
_journal_page_last 11768
_journal_paper_doi 10.1039/d4dt01591f
_journal_volume 53
_journal_year 2024
_chemical_formula_moiety 'C19 H20 Cl4 F10 O3 P Sb'
_chemical_formula_sum 'C19 H20 Cl4 F10 O3 P Sb'
_chemical_formula_weight 780.87
_space_group_crystal_system triclinic
_space_group_IT_number 2
_space_group_name_Hall '-P 1'
_space_group_name_H-M_alt 'P -1'
_atom_sites_solution_hydrogens geom
_atom_sites_solution_primary dual
_audit_creation_date 2022-10-17
_audit_creation_method
;
Olex2 1.3-ac4
(compiled 2019.04.23 svn.r3594 for Rigaku Oxford Diffraction, GUI svn.r5739)
;
_audit_update_record
;
2024-04-23 deposited with the CCDC.	2024-06-24 downloaded from the CCDC.
;
_cell_angle_alpha 87.019(2)
_cell_angle_beta 72.235(2)
_cell_angle_gamma 68.647(2)
_cell_formula_units_Z 2
_cell_length_a 10.4459(2)
_cell_length_b 11.2266(2)
_cell_length_c 12.8446(3)
_cell_measurement_reflns_used 48090
_cell_measurement_temperature 100.00(11)
_cell_measurement_theta_max 31.7720
_cell_measurement_theta_min 2.1620
_cell_volume 1333.05(5)
_computing_cell_refinement 'CrysAlisPro 1.171.41.119a (Rigaku OD, 2021)'
_computing_data_collection 'CrysAlisPro 1.171.41.119a (Rigaku OD, 2021)'
_computing_data_reduction 'CrysAlisPro 1.171.41.119a (Rigaku OD, 2021)'
_computing_molecular_graphics 'Olex2 (Dolomanov et al., 2009)'
_computing_publication_material 'Olex2 (Dolomanov et al., 2009)'
_computing_structure_refinement 'ShelXL (Sheldrick, 2015)'
_computing_structure_solution 'ShelXT (Sheldrick, 2015)'
_diffrn_ambient_environment N~2~
_diffrn_ambient_temperature 100.00(11)
_diffrn_detector 'CCD plate'
_diffrn_detector_area_resol_mean 8.0951
_diffrn_detector_type Eos
_diffrn_measured_fraction_theta_full 1.000
_diffrn_measured_fraction_theta_max 0.933
_diffrn_measurement_details
;
List of Runs (angles in degrees, time in seconds):

  # Type    Start    End  Width  t~exp~   \w     \q     \k     \f   Frames
#--------------------------------------------------------------------------
  1  \w    -43.00  47.00   1.00   16.50    --   26.03 -57.00 150.00   90
  2  \w    -15.00  68.00   1.00   16.50    --   26.03 -99.00   0.00   83
  3  \w     -4.00  42.00   1.00   16.50    --   26.03  77.00 -60.00   46
  4  \w     -4.00  42.00   1.00   16.50    --   26.03  77.00 120.00   46
  5  \w      1.00  98.00   1.00   16.50    --   26.03  38.00-120.00   97
  6  \w     37.00 103.00   1.00   16.50    --   26.03-178.00   0.00   66
  7  \w    -43.00  47.00   1.00   16.50    --   26.03 -57.00  60.00   90
  8  \w     -4.00  42.00   1.00   16.50    --   26.03  77.00-180.00   46
  9  \w    -15.00  68.00   1.00   16.50    --   26.03 -99.00-180.00   83
 10  \w      6.00  95.00   1.00   16.50    --   26.03  57.00  30.00   89
 11  \w      1.00  98.00   1.00   16.50    --   26.03  38.00 -30.00   97
 12  \w    -47.00  99.00   1.00   16.50    --   26.03   0.00-180.00  146
 13  \w    -92.00  -2.00   1.00   16.50    --  -23.50 -57.00-180.00   90
 14  \w     -4.00  42.00   1.00   16.50    --   26.03  77.00-120.00   46
 15  \w    -47.00  99.00   1.00   16.50    --   26.03   0.00-150.00  146
 16  \w    -47.00  99.00   1.00   16.50    --   26.03   0.00 -90.00  146
 17  \w     -3.00  76.00   1.00   16.50    --   26.03-114.00  81.00   79
 18  \w    -47.00  99.00   1.00   16.50    --   26.03   0.00-180.00  146
 19  \w    -15.00  68.00   1.00   16.50    --   26.03 -99.00-120.00   83
 20  \w    -47.00  99.00   1.00   16.50    --   26.03   0.00-120.00  146
 21  \w    -15.00  68.00   1.00   16.50    --   26.03 -99.00  30.00   83
 22  \w     -4.00  42.00   1.00   16.50    --   26.03  77.00  60.00   46
 23  \w    -47.00  99.00   1.00   16.50    --   26.03   0.00 -30.00  146
 24  \w    -47.00  99.00   1.00   16.50    --   26.03   0.00   0.00  146
 25  \w    -47.00  41.00   1.00   16.50    --   26.03   0.00  30.00   88
 26  \w    -47.00  99.00   1.00   16.50    --   26.03   0.00 -60.00  146
;
_diffrn_measurement_device 'four-circle diffractometer'
_diffrn_measurement_device_type 'SuperNova, Single source at offset/far, Eos'
_diffrn_measurement_method '\w scans'
_diffrn_orient_matrix_type 'CrysAlisPro convention (1999,Acta A55,543-557)'
_diffrn_orient_matrix_UB_11 -0.0565086000
_diffrn_orient_matrix_UB_12 -0.0185076000
_diffrn_orient_matrix_UB_13 0.0337146000
_diffrn_orient_matrix_UB_21 -0.0002739000
_diffrn_orient_matrix_UB_22 -0.0316765000
_diffrn_orient_matrix_UB_23 -0.0462483000
_diffrn_orient_matrix_UB_31 0.0517499000
_diffrn_orient_matrix_UB_32 -0.0572401000
_diffrn_orient_matrix_UB_33 0.0100931000
_diffrn_radiation_monochromator mirror
_diffrn_radiation_probe x-ray
_diffrn_radiation_type 'Mo K\a'
_diffrn_radiation_wavelength 0.71073
_diffrn_reflns_av_R_equivalents 0.0466
_diffrn_reflns_av_unetI/netI 0.0232
_diffrn_reflns_Laue_measured_fraction_full 1.000
_diffrn_reflns_Laue_measured_fraction_max 0.933
_diffrn_reflns_limit_h_max 15
_diffrn_reflns_limit_h_min -15
_diffrn_reflns_limit_k_max 16
_diffrn_reflns_limit_k_min -16
_diffrn_reflns_limit_l_max 19
_diffrn_reflns_limit_l_min -19
_diffrn_reflns_number 83450
_diffrn_reflns_point_group_measured_fraction_full 1.000
_diffrn_reflns_point_group_measured_fraction_max 0.933
_diffrn_reflns_theta_full 25.242
_diffrn_reflns_theta_max 32.350
_diffrn_reflns_theta_min 1.668
_diffrn_source 'micro-focus sealed X-ray tube'
_diffrn_source_type 'SuperNova (Mo) X-ray Source'
_exptl_absorpt_coefficient_mu 1.588
_exptl_absorpt_correction_T_max 1.000
_exptl_absorpt_correction_T_min 0.505
_exptl_absorpt_correction_type gaussian
_exptl_absorpt_process_details
;
CrysAlisPro 1.171.41.119a (Rigaku Oxford Diffraction, 2021)
Numerical absorption correction based on gaussian integration over
a multifaceted crystal model
Empirical absorption correction using spherical harmonics,
implemented in SCALE3 ABSPACK scaling algorithm.
;
_exptl_crystal_colour 'clear colourless'
_exptl_crystal_colour_lustre clear
_exptl_crystal_colour_primary colourless
_exptl_crystal_density_diffrn 1.945
_exptl_crystal_description irregular
_exptl_crystal_F_000 764
_exptl_crystal_size_max 0.24
_exptl_crystal_size_mid 0.11
_exptl_crystal_size_min 0.08
_refine_diff_density_max 1.395
_refine_diff_density_min -0.632
_refine_diff_density_rms 0.110
_refine_ls_extinction_method none
_refine_ls_goodness_of_fit_ref 1.097
_refine_ls_hydrogen_treatment constr
_refine_ls_matrix_type full
_refine_ls_number_parameters 349
_refine_ls_number_reflns 8894
_refine_ls_number_restraints 0
_refine_ls_restrained_S_all 1.097
_refine_ls_R_factor_all 0.0309
_refine_ls_R_factor_gt 0.0271
_refine_ls_shift/su_max 0.005
_refine_ls_shift/su_mean 0.000
_refine_ls_structure_factor_coef Fsqd
_refine_ls_weighting_details 'w=1/[\s^2^(Fo^2^)+(0.0367P)^2^+0.7291P] where P=(Fo^2^+2Fc^2^)/3'
_refine_ls_weighting_scheme calc
_refine_ls_wR_factor_gt 0.0673
_refine_ls_wR_factor_ref 0.0694
_reflns_Friedel_coverage 0.000
_reflns_number_gt 8214
_reflns_number_total 8894
_reflns_threshold_expression 'I > 2\s(I)'
_cod_data_source_file d4dt01591f2.cif
_cod_data_source_block 6
_cod_depositor_comments 'Adding full bibliography for 7716449--7716457.cif.'
_cod_database_code 7716454
_shelx_shelxl_version_number 2018/3
_chemical_oxdiff_formula C19H20Cl4F10O3PSb
_shelx_space_group_comment
;
The symmetry employed for this shelxl refinement is uniquely defined
by the following loop, which should always be used as a source of
symmetry information in preference to the above space-group names.
They are only intended as comments.
;
_shelx_estimated_absorpt_t_max 0.883
_shelx_estimated_absorpt_t_min 0.702
_diffrn_oxdiff_digest_frames
;
016ebd5780243f0e0a77040a2d90b0d201025202243
;
_reflns_odcompleteness_completeness 100.00
_reflns_odcompleteness_iscentric 1
_reflns_odcompleteness_theta 30.01
_olex2_refinement_description
;
1. Fixed Uiso
 At 1.2 times of:
  All C(H,H) groups
 At 1.5 times of:
  All C(H,H,H) groups
2.a Secondary CH2 refined with riding coordinates:
 C5(H5A,H5B)
2.b Idealised Me refined as rotating group:
 C7(H7A,H7B,H7C), C8(H8A,H8B,H8C), C9(H9A,H9B,H9C), C11(H11A,H11B,H11C),
 C12(H12A,H12B,H12C), C13(H13A,H13B,H13C)
;
_olex2_date_sample_data_collection 2022-10-14
_olex2_submission_special_instructions 'No special instructions were received'
_oxdiff_exptl_absorpt_empirical_details
;
Empirical correction (ABSPACK) includes:
- Absorption correction using spherical harmonics
- Frame scaling
- Detector area scaling
;
_oxdiff_exptl_absorpt_empirical_full_max 1.577
_oxdiff_exptl_absorpt_empirical_full_min 0.717

loop_
_space_group_symop_operation_xyz
'x, y, z'
'-x, -y, -z'

loop_
_atom_site_label
_atom_site_type_symbol
_atom_site_fract_x
_atom_site_fract_y
_atom_site_fract_z
_atom_site_U_iso_or_equiv
_atom_site_adp_type
_atom_site_occupancy
_atom_site_site_symmetry_order
_atom_site_calc_flag
_atom_site_refinement_flags_posn
_atom_site_refinement_flags_adp
_atom_site_refinement_flags_occupancy
_atom_site_disorder_assembly
_atom_site_disorder_group
Sb1 Sb 0.25795(2) 0.32328(2) 0.75632(2) 0.01300(4) Uani 1 1 d . . . . .
Cl1 Cl 0.49745(5) 0.32728(4) 1.03478(4) 0.02169(8) Uani 1 1 d . . . . .
Cl2 Cl 0.74742(5) 0.06184(5) 1.03136(4) 0.02511(9) Uani 1 1 d . . . . .
Cl3 Cl 0.79772(5) -0.17001(4) 0.87759(4) 0.02280(9) Uani 1 1 d . . . . .
Cl4 Cl 0.60406(5) -0.13038(4) 0.72235(4) 0.02120(8) Uani 1 1 d . . . . .
P1 P 0.04070(5) 0.26126(4) 0.70193(3) 0.01444(8) Uani 1 1 d . . . . .
F1 F 0.41372(15) 0.46474(11) 0.59408(10) 0.0305(3) Uani 1 1 d . . . . .
F2 F 0.55704(13) 0.29483(14) 0.64816(10) 0.0301(3) Uani 1 1 d . . . . .
F3 F 0.49091(13) 0.14808(11) 0.51231(10) 0.0268(2) Uani 1 1 d . . . . .
F4 F 0.38295(13) 0.32663(12) 0.45064(9) 0.0263(2) Uani 1 1 d . . . . .
F5 F 0.60695(13) 0.27164(12) 0.43991(10) 0.0275(2) Uani 1 1 d . . . . .
F6 F 0.02356(11) 0.56264(10) 0.87688(10) 0.0233(2) Uani 1 1 d . . . . .
F7 F 0.12848(13) 0.60085(10) 0.70940(10) 0.0246(2) Uani 1 1 d . . . . .
F8 F 0.16725(15) 0.73379(11) 0.84497(12) 0.0321(3) Uani 1 1 d . . . . .
F9 F 0.36973(12) 0.57403(12) 0.78785(10) 0.0267(2) Uani 1 1 d . . . . .
F10 F 0.22295(13) 0.57973(11) 0.94895(9) 0.0240(2) Uani 1 1 d . . . . .
O1 O 0.17162(13) 0.29637(12) 0.63049(10) 0.0168(2) Uani 1 1 d . . . . .
O2 O 0.34204(13) 0.32670(11) 0.87694(10) 0.0165(2) Uani 1 1 d . . . . .
O3 O 0.38639(13) 0.13402(11) 0.74569(10) 0.0159(2) Uani 1 1 d . . . . .
C1 C 0.43752(19) 0.34024(17) 0.61434(14) 0.0180(3) Uani 1 1 d . . . . .
C2 C 0.47926(19) 0.26925(17) 0.50267(14) 0.0194(3) Uani 1 1 d . . . . .
C3 C 0.15493(18) 0.53880(16) 0.79882(15) 0.0176(3) Uani 1 1 d . . . . .
C4 C 0.2315(2) 0.60682(17) 0.84581(15) 0.0197(3) Uani 1 1 d . . . . .
C5 C 0.06135(18) 0.28235(17) 0.83377(14) 0.0165(3) Uani 1 1 d . . . . .
H5A H 0.078347 0.203501 0.874295 0.020 Uiso 1 1 calc R . . . .
H5B H -0.018758 0.355548 0.880525 0.020 Uiso 1 1 calc R . . . .
C6 C 0.07116(19) 0.09371(16) 0.66478(14) 0.0174(3) Uani 1 1 d . . . . .
C7 C 0.1773(2) 0.00168(19) 0.71980(19) 0.0282(4) Uani 1 1 d . . . . .
H7A H 0.264075 0.023148 0.702974 0.042 Uiso 1 1 calc GR . . . .
H7B H 0.204199 -0.086624 0.692190 0.042 Uiso 1 1 calc GR . . . .
H7C H 0.131312 0.009850 0.799308 0.042 Uiso 1 1 calc GR . . . .
C8 C -0.0684(2) 0.06499(19) 0.70311(17) 0.0252(4) Uani 1 1 d . . . . .
H8A H -0.113748 0.087008 0.782008 0.038 Uiso 1 1 calc GR . . . .
H8B H -0.045484 -0.026354 0.687952 0.038 Uiso 1 1 calc GR . . . .
H8C H -0.134976 0.115988 0.663821 0.038 Uiso 1 1 calc GR . . . .
C9 C 0.1394(2) 0.0694(2) 0.53984(16) 0.0265(4) Uani 1 1 d . . . . .
H9A H 0.071165 0.124957 0.503694 0.040 Uiso 1 1 calc GR . . . .
H9B H 0.162354 -0.020503 0.519019 0.040 Uiso 1 1 calc GR . . . .
H9C H 0.228103 0.088265 0.517167 0.040 Uiso 1 1 calc GR . . . .
C10 C -0.12957(19) 0.38022(17) 0.68904(16) 0.0204(3) Uani 1 1 d . . . . .
C11 C -0.2611(2) 0.3727(2) 0.78085(17) 0.0271(4) Uani 1 1 d . . . . .
H11A H -0.268187 0.289007 0.774012 0.041 Uiso 1 1 calc GR . . . .
H11B H -0.349108 0.440630 0.774757 0.041 Uiso 1 1 calc GR . . . .
H11C H -0.249564 0.383795 0.852237 0.041 Uiso 1 1 calc GR . . . .
C12 C -0.1416(2) 0.3615(2) 0.57519(17) 0.0270(4) Uani 1 1 d . . . . .
H12A H -0.054407 0.362675 0.518707 0.040 Uiso 1 1 calc GR . . . .
H12B H -0.226333 0.430951 0.565576 0.040 Uiso 1 1 calc GR . . . .
H12C H -0.151732 0.279053 0.568681 0.040 Uiso 1 1 calc GR . . . .
C13 C -0.1241(2) 0.51426(19) 0.7000(2) 0.0313(5) Uani 1 1 d . . . . .
H13A H -0.118980 0.528607 0.772997 0.047 Uiso 1 1 calc GR . . . .
H13B H -0.211310 0.579590 0.689859 0.047 Uiso 1 1 calc GR . . . .
H13C H -0.038661 0.519775 0.644173 0.047 Uiso 1 1 calc GR . . . .
C14 C 0.44639(17) 0.21339(16) 0.88191(13) 0.0148(3) Uani 1 1 d . . . . .
C15 C 0.52983(18) 0.19800(16) 0.95073(13) 0.0163(3) Uani 1 1 d . . . . .
C16 C 0.63937(18) 0.07899(17) 0.94934(14) 0.0177(3) Uani 1 1 d . . . . .
C17 C 0.66259(18) -0.02372(16) 0.88000(14) 0.0169(3) Uani 1 1 d . . . . .
C18 C 0.57787(18) -0.00739(16) 0.81061(14) 0.0160(3) Uani 1 1 d . . . . .
C19 C 0.46993(17) 0.11055(16) 0.81134(13) 0.0147(3) Uani 1 1 d . . . . .

loop_
_atom_site_aniso_label
_atom_site_aniso_U_11
_atom_site_aniso_U_22
_atom_site_aniso_U_33
_atom_site_aniso_U_23
_atom_site_aniso_U_13
_atom_site_aniso_U_12
Sb1 0.01230(5) 0.01159(6) 0.01512(5) 0.00064(4) -0.00588(4) -0.00299(4)
Cl1 0.0252(2) 0.0218(2) 0.02119(19) -0.00167(15) -0.01162(16) -0.00809(16)
Cl2 0.0227(2) 0.0303(2) 0.0265(2) 0.00492(17) -0.01659(17) -0.00743(18)
Cl3 0.01639(18) 0.01913(19) 0.0288(2) 0.00511(16) -0.00939(16) -0.00037(15)
Cl4 0.0230(2) 0.01382(18) 0.02372(19) -0.00204(14) -0.00881(15) -0.00156(15)
P1 0.01271(18) 0.01541(19) 0.01619(18) 0.00122(14) -0.00620(14) -0.00487(15)
F1 0.0434(7) 0.0186(5) 0.0246(6) -0.0011(4) 0.0023(5) -0.0159(5)
F2 0.0192(5) 0.0517(8) 0.0262(6) 0.0049(5) -0.0098(4) -0.0186(5)
F3 0.0316(6) 0.0165(5) 0.0272(6) -0.0025(4) -0.0039(5) -0.0069(5)
F4 0.0262(6) 0.0317(6) 0.0191(5) 0.0021(4) -0.0098(4) -0.0063(5)
F5 0.0208(5) 0.0292(6) 0.0244(5) -0.0022(5) 0.0024(4) -0.0072(5)
F6 0.0134(5) 0.0186(5) 0.0337(6) -0.0049(4) -0.0042(4) -0.0025(4)
F7 0.0314(6) 0.0165(5) 0.0306(6) 0.0067(4) -0.0193(5) -0.0069(4)
F8 0.0389(7) 0.0136(5) 0.0493(8) -0.0006(5) -0.0240(6) -0.0072(5)
F9 0.0201(5) 0.0342(6) 0.0275(6) -0.0037(5) -0.0044(4) -0.0137(5)
F10 0.0256(6) 0.0244(6) 0.0207(5) -0.0044(4) -0.0071(4) -0.0068(5)
O1 0.0153(5) 0.0208(6) 0.0169(5) 0.0036(4) -0.0072(4) -0.0080(5)
O2 0.0182(6) 0.0120(5) 0.0192(5) -0.0003(4) -0.0105(5) -0.0015(4)
O3 0.0168(5) 0.0126(5) 0.0191(5) -0.0001(4) -0.0100(4) -0.0024(4)
C1 0.0172(7) 0.0180(8) 0.0193(7) 0.0007(6) -0.0053(6) -0.0074(6)
C2 0.0177(8) 0.0181(8) 0.0193(8) -0.0009(6) -0.0038(6) -0.0043(6)
C3 0.0160(7) 0.0137(7) 0.0230(8) 0.0005(6) -0.0090(6) -0.0027(6)
C4 0.0198(8) 0.0147(7) 0.0245(8) -0.0010(6) -0.0085(6) -0.0047(6)
C5 0.0151(7) 0.0187(8) 0.0172(7) 0.0010(6) -0.0063(6) -0.0067(6)
C6 0.0177(7) 0.0168(7) 0.0189(7) -0.0003(6) -0.0066(6) -0.0069(6)
C7 0.0339(10) 0.0174(8) 0.0387(11) 0.0003(8) -0.0227(9) -0.0060(8)
C8 0.0250(9) 0.0253(9) 0.0295(9) 0.0009(7) -0.0066(7) -0.0152(8)
C9 0.0304(10) 0.0282(10) 0.0194(8) -0.0039(7) -0.0036(7) -0.0117(8)
C10 0.0168(8) 0.0194(8) 0.0273(9) 0.0013(7) -0.0124(7) -0.0046(6)
C11 0.0149(8) 0.0316(10) 0.0322(10) -0.0063(8) -0.0069(7) -0.0048(7)
C12 0.0266(9) 0.0303(10) 0.0287(9) 0.0064(8) -0.0172(8) -0.0089(8)
C13 0.0289(10) 0.0169(9) 0.0538(14) 0.0036(8) -0.0264(10) -0.0036(8)
C14 0.0136(7) 0.0135(7) 0.0170(7) 0.0020(5) -0.0067(6) -0.0033(6)
C15 0.0178(7) 0.0175(7) 0.0162(7) 0.0007(6) -0.0078(6) -0.0072(6)
C16 0.0144(7) 0.0230(8) 0.0182(7) 0.0057(6) -0.0091(6) -0.0068(6)
C17 0.0128(7) 0.0164(7) 0.0194(7) 0.0048(6) -0.0062(6) -0.0025(6)
C18 0.0151(7) 0.0137(7) 0.0179(7) 0.0004(6) -0.0056(6) -0.0034(6)
C19 0.0130(7) 0.0138(7) 0.0173(7) 0.0017(5) -0.0058(6) -0.0038(6)

loop_
_atom_type_symbol
_atom_type_description
_atom_type_scat_dispersion_real
_atom_type_scat_dispersion_imag
_atom_type_scat_source
C C 0.0033 0.0016 'International Tables Vol C Tables 4.2.6.8 and 6.1.1.4'
H H 0.0000 0.0000 'International Tables Vol C Tables 4.2.6.8 and 6.1.1.4'
Cl Cl 0.1484 0.1585 'International Tables Vol C Tables 4.2.6.8 and 6.1.1.4'
F F 0.0171 0.0103 'International Tables Vol C Tables 4.2.6.8 and 6.1.1.4'
O O 0.0106 0.0060 'International Tables Vol C Tables 4.2.6.8 and 6.1.1.4'
P P 0.1023 0.0942 'International Tables Vol C Tables 4.2.6.8 and 6.1.1.4'
Sb Sb -0.5866 1.5461 'International Tables Vol C Tables 4.2.6.8 and 6.1.1.4'

loop_
_exptl_crystal_face_index_h
_exptl_crystal_face_index_k
_exptl_crystal_face_index_l
_exptl_crystal_face_perp_dist
-1 -2 -2 0.0410
1 2 2 0.0410
-4 0 -5 0.0887
4 0 5 0.0847
-5 -4 4 0.0541
5 4 -4 0.0541
11 7 15 0.0503

loop_
_geom_angle_atom_site_label_1
_geom_angle_atom_site_label_2
_geom_angle_atom_site_label_3
_geom_angle
_geom_angle_site_symmetry_1
_geom_angle_site_symmetry_3
_geom_angle_publ_flag
O1 Sb1 C1 83.84(5) . . ?
O1 Sb1 C3 103.53(5) . . ?
O1 Sb1 C5 71.24(5) . . ?
O2 Sb1 O1 173.27(5) . . ?
O2 Sb1 O3 80.88(5) . . ?
O2 Sb1 C1 98.61(6) . . ?
O2 Sb1 C3 82.64(6) . . ?
O2 Sb1 C5 105.74(6) . . ?
O3 Sb1 O1 93.13(5) . . ?
O3 Sb1 C1 85.26(6) . . ?
O3 Sb1 C3 163.03(5) . . ?
O3 Sb1 C5 92.10(6) . . ?
C1 Sb1 C3 93.24(6) . . ?
C5 Sb1 C1 154.78(6) . . ?
C5 Sb1 C3 96.25(6) . . ?
O1 P1 C5 97.03(7) . . ?
O1 P1 C6 109.47(7) . . ?
O1 P1 C10 109.87(8) . . ?
C5 P1 C6 113.64(8) . . ?
C5 P1 C10 111.27(8) . . ?
C10 P1 C6 114.19(8) . . ?
P1 O1 Sb1 100.04(6) . . ?
C14 O2 Sb1 112.61(10) . . ?
C19 O3 Sb1 112.05(10) . . ?
F1 C1 Sb1 110.59(11) . . ?
F1 C1 F2 107.31(14) . . ?
F1 C1 C2 106.01(14) . . ?
F2 C1 Sb1 105.17(11) . . ?
F2 C1 C2 106.21(14) . . ?
C2 C1 Sb1 120.82(11) . . ?
F3 C2 F4 108.76(15) . . ?
F3 C2 F5 108.25(14) . . ?
F3 C2 C1 112.16(15) . . ?
F4 C2 F5 107.47(15) . . ?
F4 C2 C1 110.97(14) . . ?
F5 C2 C1 109.08(15) . . ?
F6 C3 Sb1 107.39(11) . . ?
F6 C3 C4 105.13(14) . . ?
F7 C3 Sb1 109.71(11) . . ?
F7 C3 F6 106.96(14) . . ?
F7 C3 C4 106.95(14) . . ?
C4 C3 Sb1 119.98(11) . . ?
F8 C4 C3 109.62(15) . . ?
F9 C4 F8 108.18(15) . . ?
F9 C4 F10 108.57(15) . . ?
F9 C4 C3 111.88(14) . . ?
F10 C4 F8 107.46(15) . . ?
F10 C4 C3 110.99(15) . . ?
Sb1 C5 H5A 113.4 . . ?
Sb1 C5 H5B 113.4 . . ?
P1 C5 Sb1 91.50(7) . . ?
P1 C5 H5A 113.4 . . ?
P1 C5 H5B 113.4 . . ?
H5A C5 H5B 110.7 . . ?
C7 C6 P1 109.34(12) . . ?
C8 C6 P1 112.50(12) . . ?
C8 C6 C7 107.32(16) . . ?
C8 C6 C9 110.81(15) . . ?
C9 C6 P1 108.21(12) . . ?
C9 C6 C7 108.58(16) . . ?
C6 C7 H7A 109.5 . . ?
C6 C7 H7B 109.5 . . ?
C6 C7 H7C 109.5 . . ?
H7A C7 H7B 109.5 . . ?
H7A C7 H7C 109.5 . . ?
H7B C7 H7C 109.5 . . ?
C6 C8 H8A 109.5 . . ?
C6 C8 H8B 109.5 . . ?
C6 C8 H8C 109.5 . . ?
H8A C8 H8B 109.5 . . ?
H8A C8 H8C 109.5 . . ?
H8B C8 H8C 109.5 . . ?
C6 C9 H9A 109.5 . . ?
C6 C9 H9B 109.5 . . ?
C6 C9 H9C 109.5 . . ?
H9A C9 H9B 109.5 . . ?
H9A C9 H9C 109.5 . . ?
H9B C9 H9C 109.5 . . ?
C11 C10 P1 111.36(13) . . ?
C11 C10 C13 108.15(17) . . ?
C12 C10 P1 109.81(13) . . ?
C12 C10 C11 111.43(15) . . ?
C12 C10 C13 108.43(17) . . ?
C13 C10 P1 107.52(12) . . ?
C10 C11 H11A 109.5 . . ?
C10 C11 H11B 109.5 . . ?
C10 C11 H11C 109.5 . . ?
H11A C11 H11B 109.5 . . ?
H11A C11 H11C 109.5 . . ?
H11B C11 H11C 109.5 . . ?
C10 C12 H12A 109.5 . . ?
C10 C12 H12B 109.5 . . ?
C10 C12 H12C 109.5 . . ?
H12A C12 H12B 109.5 . . ?
H12A C12 H12C 109.5 . . ?
H12B C12 H12C 109.5 . . ?
C10 C13 H13A 109.5 . . ?
C10 C13 H13B 109.5 . . ?
C10 C13 H13C 109.5 . . ?
H13A C13 H13B 109.5 . . ?
H13A C13 H13C 109.5 . . ?
H13B C13 H13C 109.5 . . ?
O2 C14 C15 122.46(15) . . ?
O2 C14 C19 117.01(14) . . ?
C15 C14 C19 120.51(15) . . ?
C14 C15 Cl1 118.65(13) . . ?
C14 C15 C16 119.57(15) . . ?
C16 C15 Cl1 121.77(13) . . ?
C15 C16 Cl2 119.45(13) . . ?
C17 C16 Cl2 120.36(13) . . ?
C17 C16 C15 120.17(15) . . ?
C16 C17 Cl3 120.31(13) . . ?
C16 C17 C18 119.92(15) . . ?
C18 C17 Cl3 119.76(13) . . ?
C17 C18 Cl4 121.63(13) . . ?
C19 C18 Cl4 118.34(13) . . ?
C19 C18 C17 120.03(15) . . ?
O3 C19 C14 116.83(14) . . ?
O3 C19 C18 123.36(15) . . ?
C18 C19 C14 119.80(15) . . ?

loop_
_geom_bond_atom_site_label_1
_geom_bond_atom_site_label_2
_geom_bond_distance
_geom_bond_site_symmetry_2
_geom_bond_publ_flag
Sb1 O1 2.1576(12) . ?
Sb1 O2 2.0087(12) . ?
Sb1 O3 2.0435(12) . ?
Sb1 C1 2.2399(17) . ?
Sb1 C3 2.2788(17) . ?
Sb1 C5 2.1935(16) . ?
Cl1 C15 1.7231(17) . ?
Cl2 C16 1.7225(17) . ?
Cl3 C17 1.7266(17) . ?
Cl4 C18 1.7220(17) . ?
P1 O1 1.5674(13) . ?
P1 C5 1.8088(17) . ?
P1 C6 1.8526(17) . ?
P1 C10 1.8443(18) . ?
F1 C1 1.353(2) . ?
F2 C1 1.361(2) . ?
F3 C2 1.324(2) . ?
F4 C2 1.329(2) . ?
F5 C2 1.341(2) . ?
F6 C3 1.372(2) . ?
F7 C3 1.361(2) . ?
F8 C4 1.337(2) . ?
F9 C4 1.327(2) . ?
F10 C4 1.327(2) . ?
O2 C14 1.355(2) . ?
O3 C19 1.342(2) . ?
C1 C2 1.538(2) . ?
C3 C4 1.541(2) . ?
C5 H5A 0.9900 . ?
C5 H5B 0.9900 . ?
C6 C7 1.538(3) . ?
C6 C8 1.536(2) . ?
C6 C9 1.537(3) . ?
C7 H7A 0.9800 . ?
C7 H7B 0.9800 . ?
C7 H7C 0.9800 . ?
C8 H8A 0.9800 . ?
C8 H8B 0.9800 . ?
C8 H8C 0.9800 . ?
C9 H9A 0.9800 . ?
C9 H9B 0.9800 . ?
C9 H9C 0.9800 . ?
C10 C11 1.539(3) . ?
C10 C12 1.537(3) . ?
C10 C13 1.542(3) . ?
C11 H11A 0.9800 . ?
C11 H11B 0.9800 . ?
C11 H11C 0.9800 . ?
C12 H12A 0.9800 . ?
C12 H12B 0.9800 . ?
C12 H12C 0.9800 . ?
C13 H13A 0.9800 . ?
C13 H13B 0.9800 . ?
C13 H13C 0.9800 . ?
C14 C15 1.384(2) . ?
C14 C19 1.408(2) . ?
C15 C16 1.404(2) . ?
C16 C17 1.398(2) . ?
C17 C18 1.399(2) . ?
C18 C19 1.390(2) . ?

loop_
_geom_torsion_atom_site_label_1
_geom_torsion_atom_site_label_2
_geom_torsion_atom_site_label_3
_geom_torsion_atom_site_label_4
_geom_torsion
_geom_torsion_site_symmetry_1
_geom_torsion_site_symmetry_2
_geom_torsion_site_symmetry_3
_geom_torsion_site_symmetry_4
_geom_torsion_publ_flag
Sb1 O2 C14 C15 172.84(13) . . . . ?
Sb1 O2 C14 C19 -5.63(18) . . . . ?
Sb1 O3 C19 C14 5.83(18) . . . . ?
Sb1 O3 C19 C18 -172.78(13) . . . . ?
Sb1 C1 C2 F3 -46.71(19) . . . . ?
Sb1 C1 C2 F4 75.15(17) . . . . ?
Sb1 C1 C2 F5 -166.63(11) . . . . ?
Sb1 C3 C4 F8 168.30(12) . . . . ?
Sb1 C3 C4 F9 48.29(19) . . . . ?
Sb1 C3 C4 F10 -73.15(17) . . . . ?
Cl1 C15 C16 Cl2 -1.5(2) . . . . ?
Cl1 C15 C16 C17 -179.94(13) . . . . ?
Cl2 C16 C17 Cl3 1.2(2) . . . . ?
Cl2 C16 C17 C18 -177.53(13) . . . . ?
Cl3 C17 C18 Cl4 0.3(2) . . . . ?
Cl3 C17 C18 C19 -179.31(13) . . . . ?
Cl4 C18 C19 O3 -1.0(2) . . . . ?
Cl4 C18 C19 C14 -179.53(13) . . . . ?
F1 C1 C2 F3 -173.38(14) . . . . ?
F1 C1 C2 F4 -51.52(19) . . . . ?
F1 C1 C2 F5 66.70(18) . . . . ?
F2 C1 C2 F3 72.67(18) . . . . ?
F2 C1 C2 F4 -165.46(14) . . . . ?
F2 C1 C2 F5 -47.24(18) . . . . ?
F6 C3 C4 F8 -70.81(18) . . . . ?
F6 C3 C4 F9 169.17(14) . . . . ?
F6 C3 C4 F10 47.73(18) . . . . ?
F7 C3 C4 F8 42.66(19) . . . . ?
F7 C3 C4 F9 -77.36(18) . . . . ?
F7 C3 C4 F10 161.20(14) . . . . ?
O1 P1 C5 Sb1 -3.49(7) . . . . ?
O1 P1 C6 C7 78.71(14) . . . . ?
O1 P1 C6 C8 -162.15(12) . . . . ?
O1 P1 C6 C9 -39.39(14) . . . . ?
O1 P1 C10 C11 -163.77(12) . . . . ?
O1 P1 C10 C12 72.32(14) . . . . ?
O1 P1 C10 C13 -45.46(16) . . . . ?
O2 C14 C15 Cl1 1.1(2) . . . . ?
O2 C14 C15 C16 -177.97(15) . . . . ?
O2 C14 C19 O3 -0.2(2) . . . . ?
O2 C14 C19 C18 178.44(15) . . . . ?
C5 P1 O1 Sb1 3.60(8) . . . . ?
C5 P1 C6 C7 -28.53(16) . . . . ?
C5 P1 C6 C8 90.61(14) . . . . ?
C5 P1 C6 C9 -146.63(12) . . . . ?
C5 P1 C10 C11 -57.48(15) . . . . ?
C5 P1 C10 C12 178.61(13) . . . . ?
C5 P1 C10 C13 60.83(16) . . . . ?
C6 P1 O1 Sb1 -114.57(7) . . . . ?
C6 P1 C5 Sb1 111.38(8) . . . . ?
C6 P1 C10 C11 72.81(15) . . . . ?
C6 P1 C10 C12 -51.11(16) . . . . ?
C6 P1 C10 C13 -168.88(14) . . . . ?
C10 P1 O1 Sb1 119.28(7) . . . . ?
C10 P1 C5 Sb1 -118.04(8) . . . . ?
C10 P1 C6 C7 -157.64(13) . . . . ?
C10 P1 C6 C8 -38.50(16) . . . . ?
C10 P1 C6 C9 84.25(14) . . . . ?
C14 C15 C16 Cl2 177.59(13) . . . . ?
C14 C15 C16 C17 -0.9(3) . . . . ?
C15 C14 C19 O3 -178.72(15) . . . . ?
C15 C14 C19 C18 -0.1(2) . . . . ?
C15 C16 C17 Cl3 179.70(13) . . . . ?
C15 C16 C17 C18 0.9(3) . . . . ?
C16 C17 C18 Cl4 179.07(13) . . . . ?
C16 C17 C18 C19 -0.5(2) . . . . ?
C17 C18 C19 O3 178.68(15) . . . . ?
C17 C18 C19 C14 0.1(2) . . . . ?
C19 C14 C15 Cl1 179.53(13) . . . . ?
C19 C14 C15 C16 0.4(2) . . . . ?

loop_
_exptl_oxdiff_crystal_face_indexfrac_h
_exptl_oxdiff_crystal_face_indexfrac_k
_exptl_oxdiff_crystal_face_indexfrac_l
_exptl_oxdiff_crystal_face_x
_exptl_oxdiff_crystal_face_y
_exptl_oxdiff_crystal_face_z
-0.9907 -2.0021 -1.9964 0.0257 0.1560 0.0432
0.9907 2.0021 1.9964 -0.0257 -0.1560 -0.0432
-3.9814 -0.0009 -5.0088 0.0561 0.2328 -0.2565
3.9814 0.0009 5.0088 -0.0561 -0.2328 0.2565
-5.0295 -3.9926 3.9516 0.4913 -0.0549 0.0081
5.0295 3.9926 -3.9516 -0.4913 0.0549 -0.0081
10.9399 7.0074 15.0098 -0.2418 -0.9191 0.3165
